data_7228829
loop_
_publ_author_name
'Lei, Hu'
'Langlois, Adam'
'Fortin, Daniel'
'Karsenti, Paul-Ludovic'
'Aly, Shawkat M.'
'Harvey, Pierre D.'

_publ_section_title
;
 Rendering cross-conjugated azophenine derivatives emissive to probe the
 silent photophysical properties of emeraldine
;
_journal_name_full 'Phys. Chem. Chem. Phys.'
_journal_paper_doi 10.1039/C7CP04102K
_journal_year 2017
_chemical_compound_source 'synthesis as described'
_chemical_formula_moiety 'C52 H64 N4 O4 Si4'
_chemical_formula_sum 'C52 H64 N4 O2 Si4'
_chemical_formula_weight 889.43
_chemical_name_systematic
;
 ?
;
_space_group_IT_number 15
_symmetry_cell_setting monoclinic
_symmetry_Int_Tables_number 15
_symmetry_space_group_name_Hall '-C 2yc'
_symmetry_space_group_name_H-M 'C 1 2/c 1'
_atom_sites_solution_hydrogens geom
_atom_sites_solution_primary direct
_atom_sites_solution_secondary difmap
_audit_conform_dict_location ftp://ftp.iucr.org/pub/cif_core.dic
_audit_conform_dict_name cif_core.dic
_audit_conform_dict_version 2.4
_audit_creation_date 2016-04-19T09:59:31-00:00
_audit_creation_method 'WinGX routine CIF_UPDATE'
_audit_update_record
;
2016-07-25 deposited with the CCDC.
2017-07-14 downloaded from the CCDC.
;
_cell_angle_alpha 90
_cell_angle_beta 102.956(4)
_cell_angle_gamma 90
_cell_formula_units_Z 4
_cell_length_a 38.446(2)
_cell_length_b 5.7728(3)
_cell_length_c 26.2153(14)
_cell_measurement_reflns_used 9934
_cell_measurement_temperature 173(2)
_cell_measurement_theta_max 70.6771
_cell_measurement_theta_min 2.356
_cell_measurement_wavelength 1.54186
_cell_volume 5670.1(5)
_computing_cell_refinement 'SAINT V8.27B integration software'
_computing_data_collection 'Bruker APEX2 software'
_computing_data_reduction 'SORTAV (Blessing, 1995)'
_computing_molecular_graphics 'Ortep-3 for Windows (Farrugia, 1997)'
_computing_publication_material 'WinGX publication routines (Farrugia, 1999)'
_computing_structure_refinement 'SHELXL-97 (Sheldrick, 2008)'
_diffrn_ambient_temperature 173(2)
_diffrn_detector 'APEX-II CCD'
_diffrn_measured_fraction_theta_full 0.989
_diffrn_measured_fraction_theta_max 0.969
_diffrn_measurement_device '\k-geometry diffractometer'
_diffrn_measurement_device_type 'Bruker APEX-II'
_diffrn_measurement_method '\f or \w oscillation scans'
_diffrn_orient_matrix_type 'x-axis to radiation source'
_diffrn_orient_matrix_UB_11 -0.117679E-1
_diffrn_orient_matrix_UB_12 0.155395
_diffrn_orient_matrix_UB_13 -0.503644E-2
_diffrn_orient_matrix_UB_21 -0.156634E-1
_diffrn_orient_matrix_UB_22 -0.455168E-1
_diffrn_orient_matrix_UB_23 0.24087E-1
_diffrn_orient_matrix_UB_31 0.180845E-1
_diffrn_orient_matrix_UB_32 0.61695E-1
_diffrn_orient_matrix_UB_33 0.304563E-1
_diffrn_radiation_monochromator graphite
_diffrn_radiation_probe x-ray
_diffrn_radiation_type CuK\a
_diffrn_radiation_wavelength 1.54178
_diffrn_reflns_av_R_equivalents 0.2965
_diffrn_reflns_av_unetI/netI 0.1705
_diffrn_reflns_limit_h_max 46
_diffrn_reflns_limit_h_min -42
_diffrn_reflns_limit_k_max 7
_diffrn_reflns_limit_k_min -6
_diffrn_reflns_limit_l_max 32
_diffrn_reflns_limit_l_min -28
_diffrn_reflns_number 33991
_diffrn_reflns_reduction_process
;
 Scaled and merged with Sortav
 R.H. Blessing, (1987) Cryst. Rev. 1, 3-58
 R.H. Blessing, (1989) J. Appl. Cryst. 22, 396-397
;
_diffrn_reflns_theta_full 70
_diffrn_reflns_theta_max 72.02
_diffrn_reflns_theta_min 2.36
_diffrn_source 'sealed x-ray tube'
_exptl_absorpt_coefficient_mu 1.263
_exptl_absorpt_correction_T_max 0.753
_exptl_absorpt_correction_T_min 0.372
_exptl_absorpt_correction_type multi-scan
_exptl_absorpt_process_details
;
SADABS-2012/1 - Bruker AXS area detector scaling and absorption correction
;
_exptl_crystal_colour pink
_exptl_crystal_density_diffrn 1.042
_exptl_crystal_density_method 'not measured'
_exptl_crystal_description needle
_exptl_crystal_F_000 1904
_exptl_crystal_size_max 0.65
_exptl_crystal_size_mid 0.115
_exptl_crystal_size_min 0.01
_refine_diff_density_max 0.923
_refine_diff_density_min -0.59
_refine_diff_density_rms 0.138
_refine_ls_extinction_method none
_refine_ls_goodness_of_fit_ref 1.207
_refine_ls_hydrogen_treatment mixed
_refine_ls_matrix_type full
_refine_ls_number_parameters 285
_refine_ls_number_reflns 5394
_refine_ls_number_restraints 4
_refine_ls_restrained_S_all 1.208
_refine_ls_R_factor_all 0.2812
_refine_ls_R_factor_gt 0.1495
_refine_ls_shift/su_max 0.139
_refine_ls_shift/su_mean 0
_refine_ls_structure_factor_coef Fsqd
_refine_ls_weighting_details 'calc w=1/[\s^2^(Fo^2^)+(0.2000P)^2^+0.0000P] where P=(Fo^2^+2Fc^2^)/3'
_refine_ls_weighting_scheme calc
_refine_ls_wR_factor_gt 0.3593
_refine_ls_wR_factor_ref 0.4352
_reflns_number_gt 2156
_reflns_number_total 5394
_reflns_threshold_expression >2\s(I)
_cod_data_source_file c7cp04102k2.cif
_cod_data_source_block cu_harvey_hu_2hl80_0m
_cod_original_cell_volume 5670.2(5)
_cod_original_sg_symbol_H-M 'C 2/c'
_cod_database_code 7228829

loop_
_symmetry_equiv_pos_as_xyz
'x, y, z'
'-x, y, -z+1/2'
'x+1/2, y+1/2, z'
'-x+1/2, y+1/2, -z+1/2'
'-x, -y, -z'
'x, -y, z-1/2'
'-x+1/2, -y+1/2, -z'
'x+1/2, -y+1/2, z-1/2'

loop_
_atom_site_label
_atom_site_type_symbol
_atom_site_fract_x
_atom_site_fract_y
_atom_site_fract_z
_atom_site_U_iso_or_equiv
_atom_site_adp_type
_atom_site_occupancy
_atom_site_symmetry_multiplicity
_atom_site_calc_flag
_atom_site_refinement_flags
_atom_site_disorder_assembly
_atom_site_disorder_group
N1 N 0.27264(15) 0.5374(10) 0.4207(2) 0.0507(16) Uani 1 1 d . . .
N2 N 0.31847(15) 0.7871(10) 0.4840(2) 0.0505(16) Uani 1 1 d . . .
H2 H 0.322 0.6835 0.461 0.061 Uiso 1 1 calc R . .
Si1 Si 0.15049(6) -0.3207(4) 0.17095(7) 0.0586(8) Uani 1 1 d . . .
Si2 Si 0.50459(7) 1.6268(5) 0.61141(13) 0.1000(12) Uani 1 1 d . . .
C1 C 0.1760(2) -0.1565(14) 0.2266(3) 0.059(2) Uani 1 1 d . . .
C2 C 0.1928(2) -0.0392(13) 0.2628(3) 0.054(2) Uani 1 1 d . . .
C3 C 0.21268(18) 0.1048(12) 0.3050(3) 0.0479(19) Uani 1 1 d . . .
C4 C 0.22784(19) 0.3072(13) 0.2918(3) 0.054(2) Uani 1 1 d . . .
H4 H 0.2247 0.3496 0.256 0.065 Uiso 1 1 calc R . .
C5 C 0.24773(18) 0.4495(12) 0.3308(2) 0.0488(19) Uani 1 1 d . . .
H5 H 0.2587 0.5863 0.3217 0.059 Uiso 1 1 calc R . .
C6 C 0.25138(18) 0.3897(12) 0.3828(3) 0.0477(18) Uani 1 1 d . . .
C7 C 0.23561(19) 0.1815(13) 0.3961(3) 0.056(2) Uani 1 1 d . . .
H7 H 0.2384 0.1365 0.4316 0.068 Uiso 1 1 calc R . .
C8 C 0.21623(19) 0.0463(12) 0.3563(3) 0.0526(19) Uani 1 1 d . . .
H8 H 0.2051 -0.0907 0.3648 0.063 Uiso 1 1 calc R . .
C9 C 0.25973(19) 0.6344(11) 0.4582(2) 0.0422(17) Uani 1 1 d . . .
C10 C 0.22432(18) 0.6196(12) 0.4642(2) 0.0447(18) Uani 1 1 d . . .
H10 H 0.2072 0.5363 0.4391 0.054 Uiso 1 1 calc R . .
C11 C 0.28594(18) 0.7791(11) 0.4951(2) 0.0391(16) Uani 1 1 d . . .
C12 C 0.34802(19) 0.9353(13) 0.5032(3) 0.0497(19) Uani 1 1 d . . .
C13 C 0.3816(2) 0.8629(12) 0.4987(3) 0.055(2) Uani 1 1 d . . .
H13 H 0.3843 0.7163 0.4835 0.066 Uiso 1 1 calc R . .
C14 C 0.4111(2) 1.0010(13) 0.5159(3) 0.060(2) Uani 1 1 d . . .
H14 H 0.4339 0.9511 0.5118 0.072 Uiso 1 1 calc R . .
C15 C 0.4076(2) 1.2157(14) 0.5395(3) 0.062(2) Uani 1 1 d . . .
C16 C 0.3734(2) 1.2939(13) 0.5422(3) 0.057(2) Uani 1 1 d . . .
H16 H 0.3705 1.442 0.5564 0.068 Uiso 1 1 calc R . .
C17 C 0.3439(2) 1.1541(13) 0.5239(3) 0.056(2) Uani 1 1 d . . .
H17 H 0.3208 1.2074 0.5254 0.067 Uiso 1 1 calc R . .
C18 C 0.4381(2) 1.3583(15) 0.5603(3) 0.074(3) Uani 1 1 d . . .
C19 C 0.4647(3) 1.4712(16) 0.5782(4) 0.088(3) Uani 1 1 d . . .
C20 C 0.1799(2) -0.5351(13) 0.1516(3) 0.071(2) Uani 1 1 d . . .
H20A H 0.2029 -0.4628 0.1509 0.106 Uiso 1 1 calc R . .
H20B H 0.1689 -0.5945 0.1166 0.106 Uiso 1 1 calc R . .
H20C H 0.1837 -0.6632 0.1767 0.106 Uiso 1 1 calc R . .
C21 C 0.1121(2) -0.4588(17) 0.1885(3) 0.087(3) Uani 1 1 d . . .
H21A H 0.1203 -0.5577 0.2193 0.131 Uiso 1 1 calc R . .
H21B H 0.0994 -0.5532 0.1592 0.131 Uiso 1 1 calc R . .
H21C H 0.096 -0.3395 0.1966 0.131 Uiso 1 1 calc R . .
C22 C 0.1357(2) -0.1162(15) 0.1152(3) 0.084(3) Uani 1 1 d . . .
H22A H 0.1206 0.0042 0.1253 0.126 Uiso 1 1 calc R . .
H22B H 0.1222 -0.2011 0.0848 0.126 Uiso 1 1 calc R . .
H22C H 0.1567 -0.0443 0.1063 0.126 Uiso 1 1 calc R . .
C23 C 0.5364(4) 1.425(3) 0.6418(7) 0.203(4) Uani 1 1 d . . .
H23A H 0.538 1.3002 0.6172 0.304 Uiso 1 1 calc R . .
H23B H 0.5293 1.3612 0.6726 0.304 Uiso 1 1 calc R . .
H23C H 0.5596 1.5017 0.6527 0.304 Uiso 1 1 calc R . .
C24 C 0.5191(3) 1.815(3) 0.5634(7) 0.203(4) Uani 1 1 d . . .
H24A H 0.5409 1.8983 0.5805 0.304 Uiso 1 1 calc R . .
H24B H 0.5002 1.9275 0.5494 0.304 Uiso 1 1 calc R . .
H24C H 0.524 1.7209 0.5348 0.304 Uiso 1 1 calc R . .
C25 C 0.4937(3) 1.828(3) 0.6636(7) 0.203(4) Uani 1 1 d . . .
H25A H 0.5151 1.9166 0.68 0.304 Uiso 1 1 calc R . .
H25B H 0.4858 1.7362 0.6903 0.304 Uiso 1 1 calc R . .
H25C H 0.4747 1.9354 0.6473 0.304 Uiso 1 1 calc R . .
C26A C 0.3507(3) 0.976(2) 0.6610(4) 0.078(2) Uani 0.675(6) 1 d PD A 1
H26A H 0.3399 0.9195 0.6891 0.117 Uiso 0.675(6) 1 calc PR A 1
H26B H 0.3319 1.0173 0.6305 0.117 Uiso 0.675(6) 1 calc PR A 1
H26C H 0.3653 1.1127 0.6731 0.117 Uiso 0.675(6) 1 calc PR A 1
O1A O 0.3746(2) 0.7825(16) 0.6454(3) 0.078(2) Uani 0.675(6) 1 d PD A 1
C26B C 0.4233(5) 0.453(5) 0.7201(8) 0.078(2) Uani 0.325(6) 1 d PD A 2
H26D H 0.438 0.5917 0.7197 0.117 Uiso 0.325(6) 1 calc PR A 2
H26E H 0.4356 0.3178 0.7102 0.117 Uiso 0.325(6) 1 calc PR A 2
H26F H 0.4192 0.431 0.7554 0.117 Uiso 0.325(6) 1 calc PR A 2
O1B O 0.3881(4) 0.484(3) 0.6820(6) 0.078(2) Uani 0.325(6) 1 d PD A 2
H1A H 0.3987(11) 0.82(2) 0.648(5) 0.00(3) Uiso 0.325(6) 1 d PD A 1
H1B H 0.3926(17) 0.638(6) 0.671(2) 0.000(16) Uiso 0.675(6) 1 d PD A 2

loop_
_atom_site_aniso_label
_atom_site_aniso_U_11
_atom_site_aniso_U_22
_atom_site_aniso_U_33
_atom_site_aniso_U_23
_atom_site_aniso_U_13
_atom_site_aniso_U_12
N1 0.049(4) 0.050(4) 0.047(3) -0.001(3) -0.003(3) -0.006(3)
N2 0.048(4) 0.052(4) 0.048(3) -0.011(3) 0.004(3) -0.010(3)
Si1 0.0631(15) 0.0541(14) 0.0507(13) -0.0047(10) -0.0037(10) -0.0049(11)
Si2 0.0694(19) 0.0696(19) 0.138(3) 0.0013(17) -0.0252(17) -0.0189(14)
C1 0.060(5) 0.073(6) 0.042(4) -0.001(4) 0.007(4) -0.002(4)
C2 0.057(5) 0.053(5) 0.049(4) 0.003(4) 0.005(4) 0.004(4)
C3 0.048(4) 0.045(4) 0.044(4) -0.008(4) -0.004(3) -0.006(4)
C4 0.066(5) 0.055(5) 0.037(4) -0.005(4) 0.004(4) -0.010(4)
C5 0.052(5) 0.049(4) 0.042(4) -0.005(3) 0.005(3) -0.013(4)
C6 0.049(4) 0.043(4) 0.042(4) -0.011(3) -0.008(3) -0.006(4)
C7 0.060(5) 0.066(5) 0.041(4) -0.001(4) 0.006(4) -0.013(4)
C8 0.057(5) 0.049(5) 0.044(4) -0.005(4) -0.006(3) -0.005(4)
C9 0.052(5) 0.048(4) 0.023(3) -0.010(3) 0.000(3) 0.000(3)
C10 0.040(4) 0.051(4) 0.035(4) 0.000(3) -0.009(3) -0.008(3)
C11 0.040(4) 0.043(4) 0.032(4) 0.001(3) 0.004(3) -0.004(3)
C12 0.045(5) 0.051(5) 0.049(4) -0.003(4) 0.002(3) -0.010(4)
C13 0.055(5) 0.041(5) 0.063(5) -0.006(4) 0.000(4) -0.010(4)
C14 0.043(5) 0.050(5) 0.081(5) 0.007(4) 0.001(4) 0.004(4)
C15 0.051(5) 0.057(5) 0.066(5) 0.002(4) -0.010(4) -0.020(4)
C16 0.058(5) 0.041(4) 0.066(5) 0.000(4) 0.002(4) -0.011(4)
C17 0.052(5) 0.047(5) 0.065(5) -0.001(4) 0.001(4) -0.006(4)
C18 0.049(5) 0.073(6) 0.088(6) 0.005(5) -0.011(5) -0.007(5)
C19 0.070(7) 0.067(6) 0.113(8) 0.012(6) -0.009(6) 0.002(5)
C20 0.084(6) 0.052(5) 0.069(5) -0.009(4) 0.005(4) 0.003(4)
C21 0.080(6) 0.101(7) 0.076(6) -0.016(5) 0.009(5) -0.021(6)
C22 0.087(7) 0.068(6) 0.078(6) -0.007(5) -0.021(5) -0.007(5)
C23 0.110(6) 0.154(7) 0.298(11) 0.001(8) -0.052(7) -0.048(6)
C24 0.110(6) 0.154(7) 0.298(11) 0.001(8) -0.052(7) -0.048(6)
C25 0.110(6) 0.154(7) 0.298(11) 0.001(8) -0.052(7) -0.048(6)
C26A 0.080(5) 0.101(6) 0.050(3) 0.004(4) 0.011(3) -0.023(4)
O1A 0.080(5) 0.101(6) 0.050(3) 0.004(4) 0.011(3) -0.023(4)
C26B 0.080(5) 0.101(6) 0.050(3) 0.004(4) 0.011(3) -0.023(4)
O1B 0.080(5) 0.101(6) 0.050(3) 0.004(4) 0.011(3) -0.023(4)

loop_
_atom_type_symbol
_atom_type_description
_atom_type_scat_dispersion_real
_atom_type_scat_dispersion_imag
_atom_type_scat_source
N N 0.0311 0.018 'International Tables Vol C Tables 4.2.6.8 and 6.1.1.4'
Si Si 0.2541 0.3302 'International Tables Vol C Tables 4.2.6.8 and 6.1.1.4'
C C 0.0181 0.0091 'International Tables Vol C Tables 4.2.6.8 and 6.1.1.4'
H H 0 0 'International Tables Vol C Tables 4.2.6.8 and 6.1.1.4'
O O 0.0492 0.0322 'International Tables Vol C Tables 4.2.6.8 and 6.1.1.4'

loop_
_geom_angle_atom_site_label_1
_geom_angle_atom_site_label_2
_geom_angle_atom_site_label_3
_geom_angle
_geom_angle_site_symmetry_1
_geom_angle_site_symmetry_3
C9 N1 C6 121.4(6) . .
C11 N2 C12 130.6(6) . .
C20 Si1 C21 111.2(4) . .
C20 Si1 C1 108.6(4) . .
C21 Si1 C1 110.1(4) . .
C20 Si1 C22 108.1(4) . .
C21 Si1 C22 110.7(4) . .
C1 Si1 C22 108.1(4) . .
C23 Si2 C19 108.5(5) . .
C23 Si2 C24 114.7(8) . .
C19 Si2 C24 108.5(5) . .
C23 Si2 C25 108.8(8) . .
C19 Si2 C25 110.3(5) . .
C24 Si2 C25 106.1(8) . .
C2 C1 Si1 177.6(7) . .
C1 C2 C3 178.7(8) . .
C8 C3 C4 120.1(6) . .
C8 C3 C2 121.8(7) . .
C4 C3 C2 118.0(6) . .
C3 C4 C5 120.3(6) . .
C6 C5 C4 119.5(7) . .
C5 C6 N1 117.1(6) . .
C5 C6 C7 119.8(6) . .
N1 C6 C7 123.1(6) . .
C8 C7 C6 118.7(7) . .
C3 C8 C7 121.6(7) . .
N1 C9 C10 126.4(6) . .
N1 C9 C11 114.1(6) . .
C10 C9 C11 119.4(6) . .
C11 C10 C9 121.6(6) 7_566 .
N2 C11 C10 127.3(6) . 7_566
N2 C11 C9 113.9(6) . .
C10 C11 C9 118.8(6) 7_566 .
C13 C12 C17 119.6(7) . .
C13 C12 N2 118.3(6) . .
C17 C12 N2 122.1(7) . .
C14 C13 C12 120.7(7) . .
C13 C14 C15 120.1(7) . .
C14 C15 C16 119.2(7) . .
C14 C15 C18 121.6(8) . .
C16 C15 C18 119.3(8) . .
C17 C16 C15 119.8(7) . .
C16 C17 C12 120.4(7) . .
C19 C18 C15 177.4(9) . .
C18 C19 Si2 174.2(9) . .

loop_
_geom_bond_atom_site_label_1
_geom_bond_atom_site_label_2
_geom_bond_distance
_geom_bond_site_symmetry_2
N1 C9 1.321(8) .
N1 C6 1.421(8) .
N2 C11 1.347(8) .
N2 C12 1.421(8) .
Si1 C20 1.824(8) .
Si1 C21 1.824(9) .
Si1 C1 1.831(8) .
Si1 C22 1.865(8) .
Si2 C23 1.745(14) .
Si2 C19 1.820(10) .
Si2 C24 1.843(17) .
Si2 C25 1.912(18) .
C1 C2 1.225(9) .
C2 C3 1.456(9) .
C3 C8 1.362(9) .
C3 C4 1.384(9) .
C4 C5 1.399(9) .
C5 C6 1.381(9) .
C6 C7 1.424(10) .
C7 C8 1.380(9) .
C9 C10 1.408(9) .
C9 C11 1.487(9) .
C10 C11 1.351(9) 7_566
C11 C10 1.351(9) 7_566
C12 C13 1.386(10) .
C12 C17 1.397(10) .
C13 C14 1.378(10) .
C14 C15 1.405(10) .
C15 C16 1.407(10) .
C15 C18 1.435(11) .
C16 C17 1.386(10) .
C18 C19 1.217(11) .
C26A O1A 1.557(13) .
C26B O1B 1.501(14) .

loop_
_geom_torsion_atom_site_label_1
_geom_torsion_atom_site_label_2
_geom_torsion_atom_site_label_3
_geom_torsion_atom_site_label_4
_geom_torsion
_geom_torsion_site_symmetry_4
C20 Si1 C1 C2 122(17) .
C21 Si1 C1 C2 -116(17) .
C22 Si1 C1 C2 5(17) .
Si1 C1 C2 C3 -1E1(5) .
C1 C2 C3 C8 16E1(10) .
C1 C2 C3 C4 -2E1(3) .
C8 C3 C4 C5 1.8(11) .
C2 C3 C4 C5 -178.8(6) .
C3 C4 C5 C6 -1.6(11) .
C4 C5 C6 N1 178.4(6) .
C4 C5 C6 C7 1.5(11) .
C9 N1 C6 C5 123.4(7) .
C9 N1 C6 C7 -59.8(9) .
C5 C6 C7 C8 -1.5(11) .
N1 C6 C7 C8 -178.2(6) .
C4 C3 C8 C7 -1.8(11) .
C2 C3 C8 C7 178.9(7) .
C6 C7 C8 C3 1.6(11) .
C6 N1 C9 C10 -4.0(10) .
C6 N1 C9 C11 178.6(5) .
N1 C9 C10 C11 178.3(6) 7_566
C11 C9 C10 C11 -4.6(10) 7_566
C12 N2 C11 C10 -15.1(11) 7_566
C12 N2 C11 C9 167.0(6) .
N1 C9 C11 N2 0.1(8) .
C10 C9 C11 N2 -177.4(6) .
N1 C9 C11 C10 -178.0(6) 7_566
C10 C9 C11 C10 4.4(10) 7_566
C11 N2 C12 C13 159.6(7) .
C11 N2 C12 C17 -23.5(11) .
C17 C12 C13 C14 2.1(11) .
N2 C12 C13 C14 179.0(6) .
C12 C13 C14 C15 1.6(11) .
C13 C14 C15 C16 -4.2(11) .
C13 C14 C15 C18 176.7(7) .
C14 C15 C16 C17 3.1(11) .
C18 C15 C16 C17 -177.7(7) .
C15 C16 C17 C12 0.5(11) .
C13 C12 C17 C16 -3.1(11) .
N2 C12 C17 C16 -179.9(6) .
C14 C15 C18 C19 -2E1(2) .
C16 C15 C18 C19 16E1(2) .
C15 C18 C19 Si2 -7E1(3) .
C23 Si2 C19 C18 56(9) .
C24 Si2 C19 C18 -18E1(10) .
C25 Si2 C19 C18 -63(9) .
